data_4326460
loop_
_publ_author_name
'Marcello Gennari'
'Marius Retegan'
'Serena DeBeer'
'Jacques P\'ecaut'
'Frank Neese'
'Marie-No\"elle Collomb'
'Carole Duboc'

_publ_section_title
;
 Experimental and Computational Investigation of Thiolate Alkylation in
 NiII and ZnII Complexes: Role of the Metal on the Sulfur Nucleophilicity
;
_journal_name_full 'Inorganic Chemistry'
_journal_page_first 10047
_journal_page_last 10055
_journal_paper_doi 10.1021/ic200899w
_journal_volume 50
_journal_year 2011
_chemical_formula_sum 'C40 H36 I2 N2 S2 Zn'
_chemical_formula_weight 928.00
_chemical_name_systematic
; 
 ? 
;
_space_group_IT_number 14
_symmetry_cell_setting monoclinic
_symmetry_space_group_name_Hall '-P 2yn'
_symmetry_space_group_name_H-M 'P 1 21/n 1'
_atom_sites_solution_hydrogens geom
_atom_sites_solution_primary direct
_atom_sites_solution_secondary difmap
_audit_creation_method SHELXL-97
_cell_angle_alpha 90.00
_cell_angle_beta 94.874(7)
_cell_angle_gamma 90.00
_cell_formula_units_Z 4
_cell_length_a 7.5525(6)
_cell_length_b 32.172(2)
_cell_length_c 15.6826(12)
_cell_measurement_reflns_used 2299
_cell_measurement_temperature 298(2)
_cell_measurement_theta_max 32.5079
_cell_measurement_theta_min 3.2987
_cell_volume 3796.8(5)
_computing_cell_refinement
;
CrysAlisPro, Oxford Diffraction Ltd.,
Version 1.171.33.41 (release 06-05-2009 CrysAlis171 .NET)
(compiled May  6 2009,17:20:42)
;
_computing_data_collection
;
CrysAlisPro, Oxford Diffraction Ltd.,
Version 1.171.33.41 (release 06-05-2009 CrysAlis171 .NET)
(compiled May  6 2009,17:20:42)
;
_computing_data_reduction
;
CrysAlisPro, Oxford Diffraction Ltd.,
Version 1.171.33.41 (release 06-05-2009 CrysAlis171 .NET)
(compiled May  6 2009,17:20:42)
;
_computing_structure_refinement 'SHELXL-97 (Sheldrick, 1997)'
_computing_structure_solution 'SHELXS-97 (Sheldrick, 1990)'
_diffrn_ambient_temperature 298(2)
_diffrn_detector_area_resol_mean 15.9653
_diffrn_measured_fraction_theta_full 0.974
_diffrn_measured_fraction_theta_max 0.973
_diffrn_measurement_details
;
  1 omega   39.00   98.00   1.0000  360.0000
omega____ theta____ kappa____ phi______ frames
    -       25.4051   37.0000  -90.0000 59

  2 omega   36.00   78.00   1.0000  360.0000
omega____ theta____ kappa____ phi______ frames
    -       25.4051  179.0000 -150.0000 42

  3 omega   32.00   98.00   1.0000  360.0000
omega____ theta____ kappa____ phi______ frames
    -       25.4051   37.0000 -150.0000 66

  4 omega  -95.00   -1.00   1.0000  360.0000
omega____ theta____ kappa____ phi______ frames
    -      -27.1239  -37.0000  -90.0000 94

;
_diffrn_measurement_device_type 'Xcalibur, Sapphire3'
_diffrn_measurement_method '\w scans'
_diffrn_radiation_monochromator graphite
_diffrn_radiation_source 'fine-focus sealed tube'
_diffrn_radiation_type MoK\a
_diffrn_radiation_wavelength 0.71073
_diffrn_reflns_av_R_equivalents 0.0538
_diffrn_reflns_av_sigmaI/netI 0.1568
_diffrn_reflns_limit_h_max 6
_diffrn_reflns_limit_h_min -8
_diffrn_reflns_limit_k_max 35
_diffrn_reflns_limit_k_min -30
_diffrn_reflns_limit_l_max 15
_diffrn_reflns_limit_l_min -17
_diffrn_reflns_number 12794
_diffrn_reflns_theta_full 23.25
_diffrn_reflns_theta_max 23.26
_diffrn_reflns_theta_min 3.31
_exptl_absorpt_coefficient_mu 2.413
_exptl_absorpt_correction_T_max 0.9647
_exptl_absorpt_correction_T_min 0.7303
_exptl_absorpt_correction_type multi-scan
_exptl_absorpt_process_details
;
CrysAlisPro, Oxford Diffraction Ltd.,
Version 1.171.33.46 (release 27-08-2009 CrysAlis171 .NET)
(compiled Aug 27 2009,17:19:36)
empirical absorption correction using spherical harmonics,
 implemented in SCALE3 ABSPACK scaling algorithm.
;
_exptl_crystal_colour colorless
_exptl_crystal_density_diffrn 1.623
_exptl_crystal_description plate
_exptl_crystal_F_000 1832
_exptl_crystal_size_max 0.14
_exptl_crystal_size_mid 0.08
_exptl_crystal_size_min 0.02
_refine_diff_density_max 0.481
_refine_diff_density_min -0.428
_refine_diff_density_rms 0.059
_refine_ls_extinction_method none
_refine_ls_goodness_of_fit_ref 0.629
_refine_ls_hydrogen_treatment constr
_refine_ls_matrix_type full
_refine_ls_number_parameters 426
_refine_ls_number_reflns 5315
_refine_ls_number_restraints 0
_refine_ls_restrained_S_all 0.629
_refine_ls_R_factor_all 0.0964
_refine_ls_R_factor_gt 0.0311
_refine_ls_shift/su_max 0.001
_refine_ls_shift/su_mean 0.000
_refine_ls_structure_factor_coef Fsqd
_refine_ls_weighting_details 'calc w=1/[\s^2^(Fo^2^)+(0.0000P)^2^+0.0000P] where P=(Fo^2^+2Fc^2^)/3'
_refine_ls_weighting_scheme calc
_refine_ls_wR_factor_gt 0.0323
_refine_ls_wR_factor_ref 0.0364
_reflns_number_gt 2447
_reflns_number_total 5315
_reflns_threshold_expression >2sigma(I)
_cod_data_source_file ic200899w_si_003.cif
_cod_data_source_block znl''i2
_cod_original_cell_volume 3796.7(5)
_cod_original_sg_symbol_H-M 'P 21/n'
_cod_database_code 4326460

loop_
_symmetry_equiv_pos_as_xyz
'x, y, z'
'-x+1/2, y+1/2, -z+1/2'
'-x, -y, -z'
'x-1/2, -y-1/2, z-1/2'

loop_
_atom_site_label
_atom_site_type_symbol
_atom_site_fract_x
_atom_site_fract_y
_atom_site_fract_z
_atom_site_U_iso_or_equiv
_atom_site_adp_type
_atom_site_occupancy
_atom_site_symmetry_multiplicity
_atom_site_calc_flag
_atom_site_refinement_flags
I1 I 1.00850(5) 0.228311(12) 0.60036(3) 0.07041(15) Uani 1 1 d .
I2 I 0.54462(5) 0.186890(12) 0.73322(3) 0.06467(13) Uani 1 1 d .
Zn1 Zn 0.86257(8) 0.212871(17) 0.73719(4) 0.04580(18) Uani 1 1 d .
S1 S 0.4746(2) 0.36373(5) 0.81936(10) 0.0702(5) Uani 1 1 d .
S2 S 1.2571(3) 0.05673(6) 0.70313(14) 0.1013(7) Uani 1 1 d .
C3 C 0.9604(7) 0.30666(18) 0.9721(4) 0.0578(17) Uani 1 1 d .
H3 H 0.9788 0.3237 1.0200 0.069 Uiso 1 1 calc R
C11 C 0.6244(7) 0.34741(15) 0.7368(3) 0.0441(16) Uani 1 1 d .
N1 N 0.9028(5) 0.25702(13) 0.8306(3) 0.0402(12) Uani 1 1 d .
C33 C 0.9439(10) 0.05338(18) 0.7831(4) 0.0508(17) Uani 1 1 d .
C13 C 0.7762(8) 0.37817(17) 0.7390(3) 0.0423(15) Uani 1 1 d .
N2 N 1.0375(5) 0.18043(14) 0.8205(3) 0.0428(12) Uani 1 1 d .
C7 C 1.2243(6) 0.18625(18) 0.9498(3) 0.0466(14) Uani 1 1 d .
H7 H 1.2678 0.2018 0.9970 0.056 Uiso 1 1 calc R
C19 C 0.5136(7) 0.34836(19) 0.6480(4) 0.0453(16) Uani 1 1 d .
C20 C 0.5074(7) 0.38512(17) 0.6021(4) 0.0515(16) Uani 1 1 d .
H20 H 0.5745 0.4077 0.6230 0.062 Uiso 1 1 calc R
C4 C 1.0440(7) 0.26901(16) 0.9702(3) 0.0476(15) Uani 1 1 d .
H4 H 1.1184 0.2598 1.0166 0.057 Uiso 1 1 calc R
C5 C 1.0154(7) 0.24539(15) 0.8984(4) 0.0436(14) Uani 1 1 d .
C34 C 0.7730(11) 0.06289(18) 0.7989(4) 0.072(2) Uani 1 1 d .
H34 H 0.7144 0.0839 0.7671 0.087 Uiso 1 1 calc R
C8 C 1.2845(7) 0.14713(16) 0.9380(4) 0.0512(16) Uani 1 1 d .
H8 H 1.3689 0.1356 0.9778 0.061 Uiso 1 1 calc R
C24 C 0.4142(7) 0.31571(18) 0.6170(4) 0.0519(15) Uani 1 1 d .
H24 H 0.4149 0.2910 0.6478 0.062 Uiso 1 1 calc R
C9 C 1.2212(7) 0.12420(16) 0.8671(4) 0.0503(16) Uani 1 1 d .
H9 H 1.2617 0.0973 0.8597 0.060 Uiso 1 1 calc R
C22 C 0.3052(7) 0.3559(2) 0.4952(4) 0.0549(17) Uani 1 1 d .
H22 H 0.2335 0.3582 0.4442 0.066 Uiso 1 1 calc R
C21 C 0.4033(7) 0.38889(18) 0.5257(4) 0.0573(18) Uani 1 1 d .
H21 H 0.4005 0.4138 0.4955 0.069 Uiso 1 1 calc R
C17 C 1.0585(8) 0.3966(3) 0.6906(4) 0.080(2) Uani 1 1 d .
H17 H 1.1552 0.3894 0.6606 0.096 Uiso 1 1 calc R
C2 C 0.8488(7) 0.31921(17) 0.9030(4) 0.0564(17) Uani 1 1 d .
H2 H 0.7916 0.3448 0.9046 0.068 Uiso 1 1 calc R
C12 C 0.6922(7) 0.30298(14) 0.7554(3) 0.0477(15) Uani 1 1 d .
H12A H 0.5891 0.2855 0.7607 0.057 Uiso 1 1 calc R
H12B H 0.7476 0.2935 0.7054 0.057 Uiso 1 1 calc R
C1 C 0.8208(7) 0.29475(17) 0.8321(4) 0.0445(15) Uani 1 1 d .
C10 C 1.0972(7) 0.14159(17) 0.8074(4) 0.0401(14) Uani 1 1 d .
C32 C 1.0238(7) 0.12279(13) 0.7243(3) 0.0485(15) Uani 1 1 d .
H32A H 1.0860 0.1355 0.6794 0.058 Uiso 1 1 calc R
H32B H 0.9005 0.1314 0.7151 0.058 Uiso 1 1 calc R
C43 C 0.7865(10) 0.0097(2) 0.5355(5) 0.095(2) Uani 1 1 d .
H43 H 0.7674 -0.0185 0.5253 0.114 Uiso 1 1 calc R
C14 C 0.7790(9) 0.4160(2) 0.7783(4) 0.0660(19) Uani 1 1 d .
H14 H 0.6830 0.4232 0.8086 0.079 Uiso 1 1 calc R
C39 C 0.9155(7) 0.0637(2) 0.6264(5) 0.0561(18) Uani 1 1 d .
C18 C 0.9170(9) 0.36902(17) 0.6940(4) 0.0630(18) Uani 1 1 d .
H18 H 0.9190 0.3439 0.6649 0.076 Uiso 1 1 calc R
C16 C 1.0555(11) 0.4339(2) 0.7307(5) 0.086(2) Uani 1 1 d .
H16 H 1.1493 0.4524 0.7276 0.103 Uiso 1 1 calc R
C15 C 0.9156(11) 0.4442(2) 0.7756(5) 0.084(2) Uani 1 1 d .
H15 H 0.9123 0.4696 0.8037 0.100 Uiso 1 1 calc R
C42 C 0.7203(9) 0.0380(3) 0.4769(4) 0.086(2) Uani 1 1 d .
H42 H 0.6513 0.0295 0.4280 0.103 Uiso 1 1 calc R
C31 C 1.0285(8) 0.07595(17) 0.7103(4) 0.0564(17) Uani 1 1 d .
C23 C 0.3121(7) 0.31893(18) 0.5400(4) 0.0562(16) Uani 1 1 d .
H23 H 0.2476 0.2961 0.5182 0.067 Uiso 1 1 calc R
C40 C 0.8529(9) 0.0911(2) 0.5642(5) 0.073(2) Uani 1 1 d .
H40 H 0.8763 0.1193 0.5720 0.087 Uiso 1 1 calc R
C41 C 0.7561(9) 0.0782(2) 0.4905(4) 0.079(2) Uani 1 1 d .
H41 H 0.7153 0.0978 0.4498 0.095 Uiso 1 1 calc R
C6 C 1.0969(7) 0.20255(15) 0.8905(4) 0.0403(15) Uani 1 1 d .
C44 C 0.8817(8) 0.02232(19) 0.6100(4) 0.072(2) Uani 1 1 d .
H44 H 0.9238 0.0025 0.6499 0.086 Uiso 1 1 calc R
C35 C 0.6834(10) 0.0425(3) 0.8603(5) 0.096(3) Uani 1 1 d .
H35 H 0.5687 0.0504 0.8706 0.115 Uiso 1 1 calc R
C38 C 1.0225(11) 0.0213(2) 0.8325(5) 0.093(3) Uani 1 1 d .
H38 H 1.1389 0.0138 0.8245 0.112 Uiso 1 1 calc R
C37 C 0.9358(17) 0.0005(3) 0.8919(7) 0.141(6) Uani 1 1 d .
H37 H 0.9922 -0.0208 0.9237 0.169 Uiso 1 1 calc R
C36 C 0.7651(17) 0.0113(3) 0.9044(7) 0.138(5) Uani 1 1 d .
H36 H 0.7045 -0.0032 0.9441 0.165 Uiso 1 1 calc R
C25 C 0.3241(8) 0.32182(17) 0.8243(4) 0.110(2) Uani 1 1 d .
H25A H 0.2955 0.3109 0.7678 0.165 Uiso 1 1 calc R
H25B H 0.2176 0.3314 0.8473 0.165 Uiso 1 1 calc R
H25C H 0.3777 0.3004 0.8604 0.165 Uiso 1 1 calc R
C45 C 1.3260(9) 0.08420(19) 0.6136(4) 0.131(3) Uani 1 1 d .
H45A H 1.2287 0.0861 0.5702 0.197 Uiso 1 1 calc R
H45B H 1.4232 0.0698 0.5912 0.197 Uiso 1 1 calc R
H45C H 1.3635 0.1117 0.6310 0.197 Uiso 1 1 calc R

loop_
_atom_site_aniso_label
_atom_site_aniso_U_11
_atom_site_aniso_U_22
_atom_site_aniso_U_33
_atom_site_aniso_U_23
_atom_site_aniso_U_13
_atom_site_aniso_U_12
I1 0.0664(3) 0.0835(3) 0.0617(3) 0.0220(3) 0.0076(2) 0.0004(3)
I2 0.0529(3) 0.0665(3) 0.0735(3) 0.0014(3) -0.0017(2) -0.0126(3)
Zn1 0.0506(5) 0.0420(4) 0.0432(4) 0.0002(4) -0.0057(3) -0.0024(3)
S1 0.0609(12) 0.0856(12) 0.0661(12) -0.0033(11) 0.0166(10) 0.0101(10)
S2 0.0684(15) 0.1037(15) 0.129(2) -0.0572(15) -0.0111(13) 0.0162(12)
C3 0.068(5) 0.051(4) 0.054(5) -0.019(4) 0.007(4) 0.001(4)
C11 0.056(4) 0.029(3) 0.048(4) 0.002(3) 0.004(3) 0.000(3)
N1 0.039(3) 0.041(3) 0.040(3) 0.008(3) -0.001(2) -0.005(2)
C33 0.057(5) 0.039(4) 0.053(5) -0.017(4) -0.011(4) -0.002(4)
C13 0.046(4) 0.041(4) 0.040(4) 0.003(3) 0.004(3) 0.014(3)
N2 0.044(3) 0.039(3) 0.043(3) 0.006(3) -0.009(2) -0.010(3)
C7 0.038(4) 0.053(4) 0.045(4) -0.001(4) -0.015(3) -0.002(3)
C19 0.041(4) 0.041(4) 0.053(5) -0.003(4) 0.000(3) 0.005(3)
C20 0.039(4) 0.041(4) 0.072(5) 0.005(4) -0.009(3) -0.002(3)
C4 0.077(5) 0.036(3) 0.027(4) -0.007(3) -0.008(3) 0.001(3)
C5 0.052(4) 0.032(4) 0.046(4) -0.001(4) 0.000(3) -0.008(3)
C34 0.083(6) 0.077(5) 0.054(5) 0.007(4) -0.004(4) -0.022(5)
C8 0.063(4) 0.041(4) 0.049(5) 0.006(4) -0.003(3) 0.007(3)
C24 0.052(4) 0.045(4) 0.057(4) 0.002(4) -0.005(3) -0.010(4)
C9 0.053(4) 0.033(3) 0.062(5) -0.008(4) -0.010(3) 0.014(3)
C22 0.042(4) 0.068(4) 0.053(5) -0.005(4) -0.007(3) 0.011(4)
C21 0.058(5) 0.054(4) 0.056(5) 0.020(4) -0.017(4) 0.002(4)
C17 0.045(5) 0.106(6) 0.090(6) 0.020(5) 0.017(4) 0.013(5)
C2 0.071(5) 0.036(4) 0.057(5) 0.002(4) -0.020(4) 0.010(3)
C12 0.059(4) 0.045(4) 0.038(4) 0.004(3) -0.003(3) 0.005(3)
C1 0.052(4) 0.029(4) 0.051(4) 0.004(3) -0.008(3) 0.004(3)
C10 0.046(4) 0.032(4) 0.043(4) 0.001(3) 0.005(3) -0.002(3)
C32 0.066(4) 0.032(3) 0.046(4) -0.003(3) -0.005(3) 0.010(3)
C43 0.133(7) 0.073(6) 0.073(6) -0.033(6) -0.022(5) -0.026(5)
C14 0.081(6) 0.052(5) 0.064(5) -0.008(4) 0.000(4) -0.001(4)
C39 0.052(5) 0.047(5) 0.070(6) -0.009(5) 0.014(4) -0.004(4)
C18 0.069(5) 0.047(4) 0.073(5) 0.001(4) 0.003(4) -0.005(4)
C16 0.080(7) 0.070(6) 0.103(7) 0.018(6) -0.013(5) -0.018(5)
C15 0.099(8) 0.055(5) 0.094(7) -0.009(5) -0.005(5) -0.007(5)
C42 0.100(6) 0.097(6) 0.056(6) -0.025(5) -0.016(4) -0.025(5)
C31 0.054(5) 0.051(4) 0.063(5) -0.016(4) -0.007(4) 0.001(3)
C23 0.058(4) 0.047(4) 0.061(5) -0.004(4) -0.011(3) -0.005(4)
C40 0.093(6) 0.064(5) 0.061(5) 0.002(5) 0.004(4) -0.015(4)
C41 0.101(6) 0.089(6) 0.044(5) 0.002(5) -0.017(4) -0.028(5)
C6 0.044(4) 0.033(4) 0.043(4) 0.000(3) -0.004(3) -0.004(3)
C44 0.103(6) 0.053(5) 0.057(5) -0.021(4) -0.008(4) -0.004(4)
C35 0.097(7) 0.123(7) 0.065(6) 0.004(5) -0.012(5) -0.029(6)
C38 0.146(8) 0.030(5) 0.094(7) 0.000(4) -0.045(6) 0.011(5)
C37 0.263(16) 0.034(5) 0.106(9) 0.014(6) -0.105(11) -0.014(9)
C36 0.243(14) 0.089(9) 0.070(7) 0.027(6) -0.058(10) -0.081(10)
C25 0.090(6) 0.125(5) 0.121(6) 0.019(5) 0.047(4) -0.024(5)
C45 0.104(7) 0.140(6) 0.160(8) -0.082(6) 0.068(6) -0.044(5)

loop_
_atom_type_symbol
_atom_type_description
_atom_type_scat_dispersion_real
_atom_type_scat_dispersion_imag
_atom_type_scat_source
C C 0.0033 0.0016 'International Tables Vol C Tables 4.2.6.8 and 6.1.1.4'
H H 0.0000 0.0000 'International Tables Vol C Tables 4.2.6.8 and 6.1.1.4'
N N 0.0061 0.0033 'International Tables Vol C Tables 4.2.6.8 and 6.1.1.4'
S S 0.1246 0.1234 'International Tables Vol C Tables 4.2.6.8 and 6.1.1.4'
Zn Zn 0.2839 1.4301 'International Tables Vol C Tables 4.2.6.8 and 6.1.1.4'
I I -0.4742 1.8119 'International Tables Vol C Tables 4.2.6.8 and 6.1.1.4'

loop_
_geom_angle_atom_site_label_1
_geom_angle_atom_site_label_2
_geom_angle_atom_site_label_3
_geom_angle
N1 Zn1 N2 81.34(19)
N1 Zn1 I2 109.19(11)
N2 Zn1 I2 113.75(10)
N1 Zn1 I1 114.86(10)
N2 Zn1 I1 109.47(11)
I2 Zn1 I1 121.37(3)
C25 S1 C11 104.2(3)
C45 S2 C31 102.7(3)
C4 C3 C2 119.7(6)
C4 C3 H3 120.2
C2 C3 H3 120.2
C13 C11 C12 111.3(4)
C13 C11 C19 110.9(4)
C12 C11 C19 109.4(5)
C13 C11 S1 107.6(4)
C12 C11 S1 109.9(3)
C19 C11 S1 107.6(4)
C5 N1 C1 119.2(5)
C5 N1 Zn1 114.5(4)
C1 N1 Zn1 126.2(4)
C34 C33 C38 115.4(6)
C34 C33 C31 119.1(6)
C38 C33 C31 125.4(7)
C18 C13 C14 116.5(5)
C18 C13 C11 118.1(5)
C14 C13 C11 125.3(5)
C10 N2 C6 121.2(5)
C10 N2 Zn1 125.2(4)
C6 N2 Zn1 113.5(3)
C8 C7 C6 118.8(5)
C8 C7 H7 120.6
C6 C7 H7 120.6
C24 C19 C20 118.8(5)
C24 C19 C11 122.9(6)
C20 C19 C11 118.2(5)
C21 C20 C19 121.2(5)
C21 C20 H20 119.4
C19 C20 H20 119.4
C5 C4 C3 118.2(5)
C5 C4 H4 120.9
C3 C4 H4 120.9
N1 C5 C4 122.6(5)
N1 C5 C6 114.7(5)
C4 C5 C6 122.5(6)
C33 C34 C35 122.9(7)
C33 C34 H34 118.6
C35 C34 H34 118.6
C7 C8 C9 120.4(5)
C7 C8 H8 119.8
C9 C8 H8 119.8
C19 C24 C23 120.4(6)
C19 C24 H24 119.8
C23 C24 H24 119.8
C10 C9 C8 119.7(5)
C10 C9 H9 120.1
C8 C9 H9 120.1
C21 C22 C23 119.9(5)
C21 C22 H22 120.0
C23 C22 H22 120.0
C22 C21 C20 119.4(5)
C22 C21 H21 120.3
C20 C21 H21 120.3
C16 C17 C18 120.2(6)
C16 C17 H17 119.9
C18 C17 H17 119.9
C1 C2 C3 121.0(5)
C1 C2 H2 119.5
C3 C2 H2 119.5
C1 C12 C11 119.9(5)
C1 C12 H12A 107.4
C11 C12 H12A 107.4
C1 C12 H12B 107.4
C11 C12 H12B 107.4
H12A C12 H12B 106.9
C2 C1 N1 119.3(5)
C2 C1 C12 126.5(5)
N1 C1 C12 114.0(5)
N2 C10 C9 119.1(5)
N2 C10 C32 113.7(5)
C9 C10 C32 127.1(5)
C10 C32 C31 120.9(5)
C10 C32 H32A 107.1
C31 C32 H32A 107.1
C10 C32 H32B 107.1
C31 C32 H32B 107.1
H32A C32 H32B 106.8
C42 C43 C44 120.7(7)
C42 C43 H43 119.7
C44 C43 H43 119.7
C13 C14 C15 123.9(6)
C13 C14 H14 118.1
C15 C14 H14 118.1
C40 C39 C44 116.2(6)
C40 C39 C31 124.8(6)
C44 C39 C31 118.9(7)
C13 C18 C17 121.2(6)
C13 C18 H18 119.4
C17 C18 H18 119.4
C17 C16 C15 120.0(7)
C17 C16 H16 120.0
C15 C16 H16 120.0
C16 C15 C14 118.2(7)
C16 C15 H15 120.9
C14 C15 H15 120.9
C41 C42 C43 118.9(7)
C41 C42 H42 120.5
C43 C42 H42 120.5
C32 C31 C33 110.1(5)
C32 C31 C39 110.8(5)
C33 C31 C39 106.0(5)
C32 C31 S2 111.9(4)
C33 C31 S2 109.7(5)
C39 C31 S2 108.2(4)
C22 C23 C24 120.3(6)
C22 C23 H23 119.9
C24 C23 H23 119.9
C39 C40 C41 122.1(6)
C39 C40 H40 118.9
C41 C40 H40 118.9
C42 C41 C40 120.7(7)
C42 C41 H41 119.7
C40 C41 H41 119.7
N2 C6 C7 120.7(4)
N2 C6 C5 115.8(5)
C7 C6 C5 123.6(6)
C39 C44 C43 121.3(6)
C39 C44 H44 119.4
C43 C44 H44 119.4
C36 C35 C34 118.8(9)
C36 C35 H35 120.6
C34 C35 H35 120.6
C37 C38 C33 122.6(10)
C37 C38 H38 118.7
C33 C38 H38 118.7
C38 C37 C36 119.3(13)
C38 C37 H37 120.4
C36 C37 H37 120.4
C35 C36 C37 121.0(14)
C35 C36 H36 119.5
C37 C36 H36 119.5
S1 C25 H25A 109.5
S1 C25 H25B 109.5
H25A C25 H25B 109.5
S1 C25 H25C 109.5
H25A C25 H25C 109.5
H25B C25 H25C 109.5
S2 C45 H45A 109.5
S2 C45 H45B 109.5
H45A C45 H45B 109.5
S2 C45 H45C 109.5
H45A C45 H45C 109.5
H45B C45 H45C 109.5

loop_
_geom_bond_atom_site_label_1
_geom_bond_atom_site_label_2
_geom_bond_distance
I1 Zn1 2.5432(7)
I2 Zn1 2.5384(7)
Zn1 N1 2.045(4)
Zn1 N2 2.061(4)
S1 C25 1.769(5)
S1 C11 1.866(5)
S2 C45 1.774(6)
S2 C31 1.847(6)
C3 C4 1.368(6)
C3 C2 1.376(6)
C3 H3 0.9300
C11 C13 1.513(6)
C11 C12 1.538(6)
C11 C19 1.562(7)
N1 C5 1.356(6)
N1 C1 1.364(5)
C33 C34 1.369(7)
C33 C38 1.393(8)
C33 C31 1.537(7)
C13 C18 1.358(6)
C13 C14 1.362(6)
N2 C10 1.350(5)
N2 C6 1.353(5)
C7 C8 1.356(6)
C7 C6 1.384(6)
C7 H7 0.9300
C19 C24 1.357(6)
C19 C20 1.384(6)
C20 C21 1.381(6)
C20 H20 0.9300
C4 C5 1.360(6)
C4 H4 0.9300
C5 C6 1.519(6)
C34 C35 1.387(7)
C34 H34 0.9300
C8 C9 1.385(6)
C8 H8 0.9300
C24 C23 1.381(6)
C24 H24 0.9300
C9 C10 1.385(6)
C9 H9 0.9300
C22 C21 1.358(6)
C22 C23 1.379(6)
C22 H22 0.9300
C21 H21 0.9300
C17 C16 1.355(7)
C17 C18 1.394(7)
C17 H17 0.9300
C2 C1 1.363(6)
C2 H2 0.9300
C12 C1 1.504(6)
C12 H12A 0.9700
C12 H12B 0.9700
C10 C32 1.499(6)
C32 C31 1.523(6)
C32 H32A 0.9700
C32 H32B 0.9700
C43 C42 1.359(7)
C43 C44 1.381(7)
C43 H43 0.9300
C14 C15 1.377(7)
C14 H14 0.9300
C39 C40 1.368(7)
C39 C44 1.376(6)
C39 C31 1.557(7)
C18 H18 0.9300
C16 C15 1.359(8)
C16 H16 0.9300
C15 H15 0.9300
C42 C41 1.337(7)
C42 H42 0.9300
C23 H23 0.9300
C40 C41 1.378(7)
C40 H40 0.9300
C41 H41 0.9300
C44 H44 0.9300
C35 C36 1.339(10)
C35 H35 0.9300
C38 C37 1.359(11)
C38 H38 0.9300
C37 C36 1.366(12)
C37 H37 0.9300
C36 H36 0.9300
C25 H25A 0.9600
C25 H25B 0.9600
C25 H25C 0.9600
C45 H45A 0.9600
C45 H45B 0.9600
C45 H45C 0.9600
